data_1570156
loop_
_publ_author_name
'Assila, Hamza'
'Ameziane El Hassani, Issam'
'El Moutaouakil Ala Allah, Abderrazzak'
'Alsubari, Abdulsalam'
'Mague, Joel T.'
'Ramli, Youssef'
'Ansar, MHammed'

_publ_section_title
;
 2-[4-(2-Chlorobenzyl)-3-methyl-6-oxo-1,6-dihydropyridazin-1-yl]-N-(4-fluorophenyl)acetamide
;
_journal_coeditor_code HB4454
_journal_issue 10
_journal_name_full IUCrData
_journal_paper_doi 10.1107/S241431462300901X
_journal_volume 8
_journal_year 2023
_chemical_absolute_configuration ad
_chemical_formula_iupac 'C20 H17 Cl F N3 O2'
_chemical_formula_moiety 'C20 H17 Cl F N3 O2'
_chemical_formula_sum 'C20 H17 Cl F N3 O2'
_chemical_formula_weight 385.82
_chemical_name_systematic
2-[4-(2-Chlorobenzyl)-3-methyl-6-oxo-1,6-dihydropyridazin-1-yl]-<i>N</i>-(4-fluorophenyl)acetamide
_space_group_crystal_system monoclinic
_space_group_IT_number 4
_space_group_name_Hall 'P 2yb'
_space_group_name_H-M_alt 'P 1 21 1'
_atom_sites_solution_hydrogens geom
_atom_sites_solution_primary dual
_atom_sites_solution_secondary difmap
_audit_creation_method SHELXL-2019/1
_cell_angle_alpha 90
_cell_angle_beta 110.168(2)
_cell_angle_gamma 90
_cell_formula_units_Z 2
_cell_length_a 10.0602(13)
_cell_length_b 6.7704(9)
_cell_length_c 14.524(2)
_cell_measurement_reflns_used 3275
_cell_measurement_temperature 150(2)
_cell_measurement_theta_max 23.6233
_cell_measurement_theta_min 3.0181
_cell_volume 928.6(2)
_computing_cell_refinement
;
<i>SAINT</i> (Bruker, 2021)
;
_computing_data_collection
;
<i>APEX4</i> (Bruker, 2021)
;
_computing_data_reduction
;
<i>SAINT</i> (Bruker, 2021)
;
_computing_molecular_graphics
;
<i>DIAMOND</i> (Brandenburg & Putz, 2012)
;
_computing_publication_material
;
<i>SHELXTL</i> (Sheldrick, 2008)
;
_computing_structure_refinement
;
<i>SHELXL2018/1</i> (Sheldrick, 2015<i>b</i>)
;
_computing_structure_solution
;
<i>SHELXT</i> (Sheldrick, 2015<i>a</i>)
;
_diffrn_ambient_temperature 150(2)
_diffrn_detector_area_resol_mean 7.3910
_diffrn_measured_fraction_theta_full 0.996
_diffrn_measured_fraction_theta_max 0.996
_diffrn_measurement_device 'Bruker D8 QUEST PHOTON 3 diffractometer'
_diffrn_measurement_device_type 'Bruker D8 QUEST PHOTON 3 diffractometer'
_diffrn_measurement_method '\f and \w scans'
_diffrn_radiation_monochromator graphite
_diffrn_radiation_type MoK\a
_diffrn_radiation_wavelength 0.71073
_diffrn_reflns_av_R_equivalents 0.0390
_diffrn_reflns_av_unetI/netI 0.0490
_diffrn_reflns_limit_h_max 11
_diffrn_reflns_limit_h_min -11
_diffrn_reflns_limit_k_max 7
_diffrn_reflns_limit_k_min -7
_diffrn_reflns_limit_l_max 16
_diffrn_reflns_limit_l_min -16
_diffrn_reflns_number 6266
_diffrn_reflns_theta_full 23.880
_diffrn_reflns_theta_max 23.880
_diffrn_reflns_theta_min 3.018
_diffrn_source 'fine-focus sealed tube'
_diffrn_source_current 30.0
_diffrn_source_power 1.50
_diffrn_source_voltage 50
_exptl_absorpt_coefficient_mu 0.236
_exptl_absorpt_correction_T_max 0.98
_exptl_absorpt_correction_T_min 0.80
_exptl_absorpt_correction_type numerical
_exptl_absorpt_process_details
;
(<i>SADABS</i>; Krause <i>et al.</i>, 2015)
;
_exptl_crystal_colour colourless
_exptl_crystal_density_diffrn 1.380
_exptl_crystal_density_method 'not measured'
_exptl_crystal_description plate
_exptl_crystal_F_000 400
_exptl_crystal_size_max 0.194
_exptl_crystal_size_mid 0.143
_exptl_crystal_size_min 0.080
_refine_diff_density_max 0.266
_refine_diff_density_min -0.280
_refine_ls_abs_structure_details
;
Flack <i>x</i> determined using 904 quotients
[(<i>I</i>^+^)-(<i>I</i>^-^)]/[(<i>I</i>^+^)+(<i>I</i>^-^)]
(Parsons <i>et al.</i>, 2013)
;
_refine_ls_abs_structure_Flack -0.01(7)
_refine_ls_extinction_method none
_refine_ls_goodness_of_fit_ref 1.030
_refine_ls_hydrogen_treatment constr
_refine_ls_matrix_type full
_refine_ls_number_parameters 240
_refine_ls_number_reflns 2856
_refine_ls_number_restraints 17
_refine_ls_restrained_S_all 1.032
_refine_ls_R_factor_all 0.0610
_refine_ls_R_factor_gt 0.0483
_refine_ls_shift/su_max 0.000
_refine_ls_shift/su_mean 0.000
_refine_ls_structure_factor_coef Fsqd
_refine_ls_weighting_details 'w=1/[\s^2^(Fo^2^)+(0.0712P)^2^+0.1965P] where P=(Fo^2^+2Fc^2^)/3'
_refine_ls_weighting_scheme calc
_refine_ls_wR_factor_gt 0.1210
_refine_ls_wR_factor_ref 0.1308
_reflns_number_gt 2376
_reflns_number_total 2856
_reflns_threshold_expression 'I > 2\s(I)'
_cod_data_source_file hb4454.cif
_cod_data_source_block I
_cod_original_sg_symbol_H-M 'P 21'
_cod_database_code 1570156
_shelx_space_group_comment
;
The symmetry employed for this shelxl refinement is uniquely defined
by the following loop, which should always be used as a source of
symmetry information in preference to the above space-group names.
They are only intended as comments.
;
_shelx_estimated_absorpt_t_min 0.956
_shelx_estimated_absorpt_t_max 0.981

loop_
_space_group_symop_operation_xyz
'x, y, z'
'-x, y+1/2, -z'

loop_
_atom_site_type_symbol
_atom_site_label
_atom_site_fract_x
_atom_site_fract_y
_atom_site_fract_z
_atom_site_U_iso_or_equiv
_atom_site_adp_type
_atom_site_calc_flag
_atom_site_occupancy
_atom_site_disorder_assembly
_atom_site_disorder_group
Cl Cl1 0.7132(2) 0.6802(4) 0.94862(15) 0.0618(6) Uani d 0.656(2) A 1
Cl Cl1A 0.3896(4) 0.3635(7) 0.6576(3) 0.0618(6) Uani d 0.344(2) A 2
F F1 0.9061(5) 0.0075(7) 0.0379(3) 0.1107(17) Uani d 1 . .
O O1 0.9168(3) 0.3291(5) 0.6332(3) 0.0492(9) Uani d 1 . .
O O2 0.7561(3) 0.3559(5) 0.4072(2) 0.0485(9) Uani d 1 . .
N N1 0.8281(4) 0.6205(5) 0.5611(3) 0.0390(9) Uani d 1 . .
N N2 0.7474(4) 0.7866(6) 0.5485(3) 0.0400(9) Uani d 1 . .
N N3 0.9225(4) 0.4816(6) 0.3484(3) 0.0391(9) Uani d 1 . .
H H3 0.983416 0.579248 0.357540 0.047 Uiso calc 1 . .
C C7 0.5560(15) 0.6816(12) 0.7246(10) 0.046(3) Uani d 0.656(2) A 1
H H7A 0.463053 0.714697 0.674956 0.055 Uiso calc 0.656(2) A 1
H H7B 0.585469 0.795035 0.770111 0.055 Uiso calc 0.656(2) A 1
C C1 0.5373(5) 0.5015(6) 0.7825(3) 0.041(2) Uani d 0.656(2) A 1
C C2 0.6067(5) 0.4920(7) 0.8834(3) 0.0432(13) Uani d 0.656(2) A 1
C C3 0.5904(6) 0.3270(8) 0.9354(3) 0.052(2) Uani d 0.656(2) A 1
H H3A 0.637871 0.320515 1.004371 0.063 Uiso calc 0.656(2) A 1
C C4 0.5046(6) 0.1717(7) 0.8867(4) 0.059(2) Uani d 0.656(2) A 1
H H4 0.493389 0.058937 0.922286 0.071 Uiso calc 0.656(2) A 1
C C5 0.4351(5) 0.1812(7) 0.7858(4) 0.056(2) Uani d 0.656(2) A 1
H H5 0.376434 0.075013 0.752518 0.067 Uiso calc 0.656(2) A 1
C C6 0.4514(5) 0.3461(8) 0.7338(3) 0.0432(13) Uani d 0.656(2) A 1
H H6 0.403960 0.352669 0.664833 0.052 Uiso calc 0.656(2) A 1
C C7A 0.583(4) 0.712(2) 0.741(2) 0.046(3) Uani d 0.344(2) A 2
H H7C 0.484915 0.750414 0.700522 0.055 Uiso calc 0.344(2) A 2
H H7D 0.628844 0.828556 0.780181 0.055 Uiso calc 0.344(2) A 2
C C1A 0.5776(10) 0.5441(14) 0.8094(7) 0.041(2) Uani d 0.344(2) A 2
C C2A 0.6600(10) 0.5581(14) 0.9082(7) 0.0432(13) Uani d 0.344(2) A 2
H H2A 0.718157 0.670747 0.931670 0.052 Uiso calc 0.344(2) A 2
C C3A 0.6572(11) 0.4075(16) 0.9725(6) 0.052(2) Uani d 0.344(2) A 2
H H3B 0.713505 0.417063 1.039937 0.063 Uiso calc 0.344(2) A 2
C C4A 0.5721(13) 0.2427(14) 0.9381(8) 0.059(2) Uani d 0.344(2) A 2
H H4A 0.570209 0.139715 0.982019 0.071 Uiso calc 0.344(2) A 2
C C5A 0.4897(12) 0.2286(14) 0.8393(9) 0.056(2) Uani d 0.344(2) A 2
H H5A 0.431564 0.116050 0.815834 0.067 Uiso calc 0.344(2) A 2
C C6A 0.4925(10) 0.3793(18) 0.7750(6) 0.0432(13) Uani d 0.344(2) A 2
C C8 0.6632(4) 0.6569(7) 0.6726(3) 0.0385(11) Uani d 1 . .
C C9 0.7456(5) 0.4970(7) 0.6832(4) 0.0393(10) Uani d 1 . .
H H9 0.743747 0.398076 0.729138 0.047 Uiso calc 1 . .
C C10 0.8370(4) 0.4717(7) 0.6265(3) 0.0374(10) Uani d 1 . .
C C11 0.6674(4) 0.8051(7) 0.6030(3) 0.0381(11) Uani d 1 . .
C C12 0.5826(5) 0.9905(8) 0.5867(4) 0.0513(13) Uani d 1 . .
H H12A 0.606286 1.063382 0.648541 0.077 Uiso calc 1 . .
H H12B 0.481472 0.957689 0.562809 0.077 Uiso calc 1 . .
H H12C 0.604076 1.072240 0.537915 0.077 Uiso calc 1 . .
C C13 0.9116(5) 0.6132(7) 0.4974(4) 0.0429(12) Uani d 1 . .
H H13A 1.009880 0.574945 0.536509 0.052 Uiso calc 1 . .
H H13B 0.914605 0.746647 0.470293 0.052 Uiso calc 1 . .
C C14 0.8535(5) 0.4690(7) 0.4135(3) 0.0393(11) Uani d 1 . .
C C15 0.9084(4) 0.3573(7) 0.2676(3) 0.0410(11) Uani d 1 . .
C C16 0.8316(5) 0.1846(8) 0.2489(3) 0.0450(11) Uani d 1 . .
H H16 0.778599 0.147835 0.289062 0.054 Uiso calc 1 . .
C C17 0.8311(6) 0.0641(9) 0.1718(4) 0.0572(14) Uani d 1 . .
H H17 0.779684 -0.056479 0.159180 0.069 Uiso calc 1 . .
C C18 0.9065(6) 0.1228(10) 0.1143(4) 0.0662(17) Uani d 1 . .
C C19 0.9804(7) 0.2951(11) 0.1287(4) 0.0687(17) Uani d 1 . .
H H19 1.029488 0.333303 0.086165 0.082 Uiso calc 1 . .
C C20 0.9824(5) 0.4130(9) 0.2065(4) 0.0526(14) Uani d 1 . .
H H20 1.034536 0.532974 0.218520 0.063 Uiso calc 1 . .

loop_
_atom_site_aniso_label
_atom_site_aniso_U_11
_atom_site_aniso_U_22
_atom_site_aniso_U_33
_atom_site_aniso_U_12
_atom_site_aniso_U_13
_atom_site_aniso_U_23
Cl1 0.0550(10) 0.0672(12) 0.0641(11) -0.0116(9) 0.0217(8) -0.0154(10)
Cl1A 0.0550(10) 0.0672(12) 0.0641(11) -0.0116(9) 0.0217(8) -0.0154(10)
F1 0.134(4) 0.130(4) 0.094(3) -0.030(3) 0.072(3) -0.054(3)
O1 0.0436(18) 0.038(2) 0.074(2) 0.0100(16) 0.0311(17) -0.0024(17)
O2 0.0387(17) 0.052(2) 0.063(2) -0.0123(17) 0.0283(16) -0.0098(18)
N1 0.035(2) 0.034(2) 0.054(2) 0.0004(17) 0.0227(18) -0.0041(18)
N2 0.037(2) 0.032(2) 0.054(2) -0.0014(17) 0.0195(19) -0.0036(18)
N3 0.034(2) 0.039(2) 0.050(2) -0.0057(18) 0.0216(17) -0.0019(19)
C7 0.043(6) 0.044(4) 0.060(5) 0.008(5) 0.029(6) 0.002(5)
C1 0.026(4) 0.049(5) 0.050(4) 0.007(4) 0.017(3) -0.012(4)
C2 0.037(3) 0.043(3) 0.051(4) -0.005(2) 0.017(3) -0.021(3)
C3 0.054(5) 0.043(5) 0.067(6) 0.001(4) 0.030(5) 0.001(4)
C4 0.055(5) 0.060(5) 0.074(5) 0.007(4) 0.036(4) 0.009(4)
C5 0.048(5) 0.033(4) 0.100(8) -0.008(4) 0.041(5) -0.021(5)
C6 0.037(3) 0.043(3) 0.051(4) -0.005(2) 0.017(3) -0.021(3)
C7A 0.043(6) 0.044(4) 0.060(5) 0.008(5) 0.029(6) 0.002(5)
C1A 0.026(4) 0.049(5) 0.050(4) 0.007(4) 0.017(3) -0.012(4)
C2A 0.037(3) 0.043(3) 0.051(4) -0.005(2) 0.017(3) -0.021(3)
C3A 0.054(5) 0.043(5) 0.067(6) 0.001(4) 0.030(5) 0.001(4)
C4A 0.055(5) 0.060(5) 0.074(5) 0.007(4) 0.036(4) 0.009(4)
C5A 0.048(5) 0.033(4) 0.100(8) -0.008(4) 0.041(5) -0.021(5)
C6A 0.037(3) 0.043(3) 0.051(4) -0.005(2) 0.017(3) -0.021(3)
C8 0.035(2) 0.037(3) 0.045(3) 0.001(2) 0.016(2) -0.003(2)
C9 0.036(2) 0.037(3) 0.051(3) 0.003(2) 0.022(2) -0.001(2)
C10 0.035(2) 0.033(2) 0.046(3) 0.002(2) 0.017(2) -0.002(2)
C11 0.033(2) 0.035(3) 0.048(3) 0.000(2) 0.015(2) -0.006(2)
C12 0.050(3) 0.043(3) 0.067(3) 0.006(2) 0.028(3) -0.002(3)
C13 0.037(2) 0.041(3) 0.059(3) -0.007(2) 0.028(2) -0.009(2)
C14 0.031(2) 0.040(3) 0.052(3) 0.000(2) 0.020(2) 0.001(2)
C15 0.033(2) 0.048(3) 0.045(3) 0.000(2) 0.017(2) 0.001(2)
C16 0.043(3) 0.047(3) 0.047(3) -0.003(2) 0.018(2) -0.006(3)
C17 0.058(3) 0.058(3) 0.059(3) -0.007(3) 0.025(3) -0.013(3)
C18 0.070(4) 0.079(4) 0.057(3) -0.007(3) 0.031(3) -0.024(3)
C19 0.068(4) 0.096(5) 0.057(3) -0.012(4) 0.041(3) -0.010(3)
C20 0.044(3) 0.065(4) 0.055(3) -0.003(3) 0.026(3) 0.003(3)

loop_
_atom_type_symbol
_atom_type_description
_atom_type_scat_dispersion_real
_atom_type_scat_dispersion_imag
_atom_type_scat_source
C C 0.0033 0.0016 'International Tables Vol C Tables 4.2.6.8 and 6.1.1.4'
H H 0.0000 0.0000 'International Tables Vol C Tables 4.2.6.8 and 6.1.1.4'
Cl Cl 0.1484 0.1585 'International Tables Vol C Tables 4.2.6.8 and 6.1.1.4'
F F 0.0171 0.0103 'International Tables Vol C Tables 4.2.6.8 and 6.1.1.4'
N N 0.0061 0.0033 'International Tables Vol C Tables 4.2.6.8 and 6.1.1.4'
O O 0.0106 0.0060 'International Tables Vol C Tables 4.2.6.8 and 6.1.1.4'

loop_
_geom_angle_atom_site_label_1
_geom_angle_atom_site_label_2
_geom_angle_atom_site_label_3
_geom_angle_site_symmetry_1
_geom_angle_site_symmetry_3
_geom_angle
_geom_angle_publ_flag
N2 N1 C10 . . 126.5(4) ?
N2 N1 C13 . . 113.1(4) ?
C10 N1 C13 . . 120.3(4) ?
C11 N2 N1 . . 117.3(4) ?
C14 N3 C15 . . 127.9(4) ?
C14 N3 H3 . . 116.0 ?
C15 N3 H3 . . 116.0 ?
C8 C7 C1 . . 115.3(4) ?
C8 C7 H7A . . 108.4 ?
C1 C7 H7A . . 108.4 ?
C8 C7 H7B . . 108.4 ?
C1 C7 H7B . . 108.4 ?
H7A C7 H7B . . 107.5 ?
C2 C1 C6 . . 120.0 ?
C2 C1 C7 . . 120.3(7) ?
C6 C1 C7 . . 119.7(7) ?
C1 C2 C3 . . 120.0 ?
C1 C2 Cl1 . . 122.4(3) ?
C3 C2 Cl1 . . 117.6(3) ?
C4 C3 C2 . . 120.0 ?
C4 C3 H3A . . 120.0 ?
C2 C3 H3A . . 120.0 ?
C3 C4 C5 . . 120.0 ?
C3 C4 H4 . . 120.0 ?
C5 C4 H4 . . 120.0 ?
C6 C5 C4 . . 120.0 ?
C6 C5 H5 . . 120.0 ?
C4 C5 H5 . . 120.0 ?
C5 C6 C1 . . 120.0 ?
C5 C6 H6 . . 120.0 ?
C1 C6 H6 . . 120.0 ?
C8 C7A C1A . . 112.7(6) ?
C8 C7A H7C . . 109.1 ?
C1A C7A H7C . . 109.1 ?
C8 C7A H7D . . 109.1 ?
C1A C7A H7D . . 109.1 ?
H7C C7A H7D . . 107.8 ?
C2A C1A C6A . . 120.0 ?
C2A C1A C7A . . 118.8(17) ?
C6A C1A C7A . . 121.2(17) ?
C1A C2A C3A . . 120.0 ?
C1A C2A H2A . . 120.0 ?
C3A C2A H2A . . 120.0 ?
C4A C3A C2A . . 120.0 ?
C4A C3A H3B . . 120.0 ?
C2A C3A H3B . . 120.0 ?
C5A C4A C3A . . 120.0 ?
C5A C4A H4A . . 120.0 ?
C3A C4A H4A . . 120.0 ?
C4A C5A C6A . . 120.0 ?
C4A C5A H5A . . 120.0 ?
C6A C5A H5A . . 120.0 ?
C5A C6A C1A . . 120.0 ?
C5A C6A Cl1A . . 119.4(7) ?
C1A C6A Cl1A . . 120.5(8) ?
C9 C8 C11 . . 118.6(4) ?
C9 C8 C7A . . 124.8(6) ?
C11 C8 C7A . . 115.8(5) ?
C9 C8 C7 . . 123.1(5) ?
C11 C8 C7 . . 118.0(4) ?
C8 C9 C10 . . 121.4(4) ?
C8 C9 H9 . . 119.3 ?
C10 C9 H9 . . 119.3 ?
O1 C10 N1 . . 121.0(4) ?
O1 C10 C9 . . 124.9(4) ?
N1 C10 C9 . . 114.1(4) ?
N2 C11 C8 . . 122.0(4) ?
N2 C11 C12 . . 114.9(4) ?
C8 C11 C12 . . 123.1(4) ?
C11 C12 H12A . . 109.5 ?
C11 C12 H12B . . 109.5 ?
H12A C12 H12B . . 109.5 ?
C11 C12 H12C . . 109.5 ?
H12A C12 H12C . . 109.5 ?
H12B C12 H12C . . 109.5 ?
N1 C13 C14 . . 112.8(4) ?
N1 C13 H13A . . 109.0 ?
C14 C13 H13A . . 109.0 ?
N1 C13 H13B . . 109.0 ?
C14 C13 H13B . . 109.0 ?
H13A C13 H13B . . 107.8 ?
O2 C14 N3 . . 125.2(4) ?
O2 C14 C13 . . 122.9(4) ?
N3 C14 C13 . . 111.9(4) ?
C16 C15 C20 . . 119.4(4) ?
C16 C15 N3 . . 124.1(4) ?
C20 C15 N3 . . 116.5(4) ?
C15 C16 C17 . . 120.4(5) ?
C15 C16 H16 . . 119.8 ?
C17 C16 H16 . . 119.8 ?
C18 C17 C16 . . 118.4(5) ?
C18 C17 H17 . . 120.8 ?
C16 C17 H17 . . 120.8 ?
F1 C18 C19 . . 117.9(5) ?
F1 C18 C17 . . 119.1(5) ?
C19 C18 C17 . . 123.0(5) ?
C18 C19 C20 . . 118.4(5) ?
C18 C19 H19 . . 120.8 ?
C20 C19 H19 . . 120.8 ?
C19 C20 C15 . . 120.4(5) ?
C19 C20 H20 . . 119.8 ?
C15 C20 H20 . . 119.8 ?

loop_
_geom_bond_atom_site_label_1
_geom_bond_atom_site_label_2
_geom_bond_site_symmetry_2
_geom_bond_distance
_geom_bond_publ_flag
Cl1 C2 . 1.723(4) ?
Cl1A C6A . 1.666(9) ?
F1 C18 . 1.355(7) ?
O1 C10 . 1.237(5) ?
O2 C14 . 1.222(5) ?
N1 N2 . 1.362(5) ?
N1 C10 . 1.366(6) ?
N1 C13 . 1.450(6) ?
N2 C11 . 1.314(6) ?
N3 C14 . 1.356(5) ?
N3 C15 . 1.410(6) ?
N3 H3 . 0.8800 ?
C7 C8 . 1.525(6) ?
C7 C1 . 1.529(6) ?
C7 H7A . 0.9900 ?
C7 H7B . 0.9900 ?
C1 C2 . 1.3900 ?
C1 C6 . 1.3900 ?
C2 C3 . 1.3900 ?
C3 C4 . 1.3900 ?
C3 H3A . 0.9500 ?
C4 C5 . 1.3900 ?
C4 H4 . 0.9500 ?
C5 C6 . 1.3900 ?
C5 H5 . 0.9500 ?
C6 H6 . 0.9500 ?
C7A C8 . 1.524(7) ?
C7A C1A . 1.529(6) ?
C7A H7C . 0.9900 ?
C7A H7D . 0.9900 ?
C1A C2A . 1.3900 ?
C1A C6A . 1.3900 ?
C2A C3A . 1.3900 ?
C2A H2A . 0.9500 ?
C3A C4A . 1.3900 ?
C3A H3B . 0.9500 ?
C4A C5A . 1.3900 ?
C4A H4A . 0.9500 ?
C5A C6A . 1.3900 ?
C5A H5A . 0.9500 ?
C8 C9 . 1.340(6) ?
C8 C11 . 1.435(7) ?
C9 C10 . 1.441(6) ?
C9 H9 . 0.9500 ?
C11 C12 . 1.490(6) ?
C12 H12A . 0.9800 ?
C12 H12B . 0.9800 ?
C12 H12C . 0.9800 ?
C13 C14 . 1.512(7) ?
C13 H13A . 0.9900 ?
C13 H13B . 0.9900 ?
C15 C16 . 1.376(7) ?
C15 C20 . 1.393(6) ?
C16 C17 . 1.384(7) ?
C16 H16 . 0.9500 ?
C17 C18 . 1.367(8) ?
C17 H17 . 0.9500 ?
C18 C19 . 1.360(9) ?
C19 C20 . 1.378(8) ?
C19 H19 . 0.9500 ?
C20 H20 . 0.9500 ?

loop_
_geom_hbond_atom_site_label_D
_geom_hbond_atom_site_label_H
_geom_hbond_atom_site_label_A
_geom_hbond_site_symmetry_A
_geom_hbond_distance_DH
_geom_hbond_distance_HA
_geom_hbond_distance_DA
_geom_hbond_angle_DHA
_geom_hbond_publ_flag
N3 H3 O1 2_756 0.88 1.95 2.815(5) 168.1 yes
C7 H7A O2 2_656 0.99 2.32 3.282(15) 164 y
C16 H16 O2 . 0.95 2.29 2.900(6) 121 yes
C19 H19 F1 2_755 0.95 2.42 3.336(7) 162 yes

loop_
_geom_torsion_atom_site_label_1
_geom_torsion_atom_site_label_2
_geom_torsion_atom_site_label_3
_geom_torsion_atom_site_label_4
_geom_torsion_site_symmetry_1
_geom_torsion_site_symmetry_2
_geom_torsion_site_symmetry_3
_geom_torsion_site_symmetry_4
_geom_torsion
_geom_torsion_publ_flag
C10 N1 N2 C11 . . . . -1.5(6) ?
C13 N1 N2 C11 . . . . 179.6(4) ?
C8 C7 C1 C2 . . . . 98.6(11) ?
C8 C7 C1 C6 . . . . -80.7(11) ?
C6 C1 C2 C3 . . . . 0.0 ?
C7 C1 C2 C3 . . . . -179.3(3) ?
C6 C1 C2 Cl1 . . . . -179.3(4) ?
C7 C1 C2 Cl1 . . . . 1.4(4) ?
C1 C2 C3 C4 . . . . 0.0 ?
Cl1 C2 C3 C4 . . . . 179.3(4) ?
C2 C3 C4 C5 . . . . 0.0 ?
C3 C4 C5 C6 . . . . 0.0 ?
C4 C5 C6 C1 . . . . 0.0 ?
C2 C1 C6 C5 . . . . 0.0 ?
C7 C1 C6 C5 . . . . 179.3(3) ?
C8 C7A C1A C2A . . . . 107(2) ?
C8 C7A C1A C6A . . . . -73(2) ?
C6A C1A C2A C3A . . . . 0.0 ?
C7A C1A C2A C3A . . . . 179.9(4) ?
C1A C2A C3A C4A . . . . 0.0 ?
C2A C3A C4A C5A . . . . 0.0 ?
C3A C4A C5A C6A . . . . 0.0 ?
C4A C5A C6A C1A . . . . 0.0 ?
C4A C5A C6A Cl1A . . . . -178.2(7) ?
C2A C1A C6A C5A . . . . 0.0 ?
C7A C1A C6A C5A . . . . -179.9(4) ?
C2A C1A C6A Cl1A . . . . 178.2(7) ?
C7A C1A C6A Cl1A . . . . -1.8(8) ?
C1A C7A C8 C9 . . . . -13(3) ?
C1A C7A C8 C11 . . . . 177.5(16) ?
C1 C7 C8 C9 . . . . -5.9(15) ?
C1 C7 C8 C11 . . . . 168.9(8) ?
C11 C8 C9 C10 . . . . -0.1(7) ?
C7A C8 C9 C10 . . . . -169.2(19) ?
C7 C8 C9 C10 . . . . 174.7(9) ?
N2 N1 C10 O1 . . . . -178.3(4) ?
C13 N1 C10 O1 . . . . 0.6(6) ?
N2 N1 C10 C9 . . . . 2.5(6) ?
C13 N1 C10 C9 . . . . -178.7(4) ?
C8 C9 C10 O1 . . . . 179.2(5) ?
C8 C9 C10 N1 . . . . -1.6(6) ?
N1 N2 C11 C8 . . . . -0.5(6) ?
N1 N2 C11 C12 . . . . 179.5(4) ?
C9 C8 C11 N2 . . . . 1.2(7) ?
C7A C8 C11 N2 . . . . 171.4(18) ?
C7 C8 C11 N2 . . . . -173.8(8) ?
C9 C8 C11 C12 . . . . -178.7(4) ?
C7A C8 C11 C12 . . . . -8.6(18) ?
C7 C8 C11 C12 . . . . 6.2(10) ?
N2 N1 C13 C14 . . . . -105.4(4) ?
C10 N1 C13 C14 . . . . 75.6(5) ?
C15 N3 C14 O2 . . . . -7.4(7) ?
C15 N3 C14 C13 . . . . 172.5(4) ?
N1 C13 C14 O2 . . . . -7.6(7) ?
N1 C13 C14 N3 . . . . 172.5(4) ?
C14 N3 C15 C16 . . . . -8.1(7) ?
C14 N3 C15 C20 . . . . 174.3(4) ?
C20 C15 C16 C17 . . . . 1.9(7) ?
N3 C15 C16 C17 . . . . -175.5(5) ?
C15 C16 C17 C18 . . . . -1.1(8) ?
C16 C17 C18 F1 . . . . -179.4(5) ?
C16 C17 C18 C19 . . . . -0.8(9) ?
F1 C18 C19 C20 . . . . -179.6(6) ?
C17 C18 C19 C20 . . . . 1.8(10) ?
C18 C19 C20 C15 . . . . -1.0(9) ?
C16 C15 C20 C19 . . . . -0.9(8) ?
N3 C15 C20 C19 . . . . 176.8(5) ?
